data_4310320
loop_
_publ_author_name
'Long Yi'
'Bin Ding'
'Bin Zhao'
'Peng Cheng'
'Dai-Zheng Liao'
'Shi-Ping Yan'
'Zong-Hui Jiang'

_publ_section_title
;
 Novel Triazole-Bridged Cadmium Coordination Polymers Varying from Zero-
 to Three-Dimensionality
;
_journal_name_full 'Inorganic Chemistry'
_journal_page_first 33
_journal_page_last 43
_journal_paper_doi 10.1021/ic0348244
_journal_volume 43
_journal_year 2004
_chemical_formula_sum 'C6 H7 Cd N5 S2'
_chemical_formula_weight 325.69
_chemical_name_systematic
; 
 ? 
;
_space_group_IT_number 14
_symmetry_cell_setting monoclinic
_symmetry_space_group_name_Hall '-P 2ybc'
_symmetry_space_group_name_H-M 'P 1 21/c 1'
_atom_sites_solution_hydrogens geom
_atom_sites_solution_primary direct
_atom_sites_solution_secondary difmap
_audit_creation_method SHELXL-97
_cell_angle_alpha 90.00
_cell_angle_beta 92.743(8)
_cell_angle_gamma 90.00
_cell_formula_units_Z 8
_cell_length_a 13.210(7)
_cell_length_b 11.465(6)
_cell_length_c 14.506(8)
_cell_measurement_reflns_used 4696
_cell_measurement_temperature 298(2)
_cell_measurement_theta_max 26.381
_cell_measurement_theta_min 2.704
_cell_volume 2194(2)
_computing_cell_refinement 'Bruker SMART'
_computing_data_collection 'Bruker SMART'
_computing_data_reduction 'Bruker SHELXTL'
_computing_molecular_graphics 'Bruker SHELXTL'
_computing_publication_material 'Bruker SHELXTL'
_computing_structure_refinement 'SHELXL-97 (Sheldrick, 1997)'
_computing_structure_solution 'SHELXS-97 (Sheldrick, 1990)'
_diffrn_ambient_temperature 298(2)
_diffrn_measured_fraction_theta_full 0.997
_diffrn_measured_fraction_theta_max 0.997
_diffrn_measurement_device_type 'CCD area detector'
_diffrn_measurement_method 'phi and omega scans'
_diffrn_radiation_monochromator graphite
_diffrn_radiation_source 'fine-focus sealed tube'
_diffrn_radiation_type MoK\a
_diffrn_radiation_wavelength 0.71073
_diffrn_reflns_av_R_equivalents 0.0286
_diffrn_reflns_av_sigmaI/netI 0.0354
_diffrn_reflns_limit_h_max 11
_diffrn_reflns_limit_h_min -15
_diffrn_reflns_limit_k_max 13
_diffrn_reflns_limit_k_min -13
_diffrn_reflns_limit_l_max 17
_diffrn_reflns_limit_l_min -17
_diffrn_reflns_number 11322
_diffrn_reflns_theta_full 25.02
_diffrn_reflns_theta_max 25.02
_diffrn_reflns_theta_min 1.54
_exptl_absorpt_coefficient_mu 2.339
_exptl_absorpt_correction_T_max 0.7354
_exptl_absorpt_correction_T_min 0.4949
_exptl_absorpt_correction_type multi-scan
_exptl_absorpt_process_details sadabs
_exptl_crystal_density_diffrn 1.972
_exptl_crystal_density_method 'not measured'
_exptl_crystal_F_000 1264
_exptl_crystal_size_max 0.35
_exptl_crystal_size_mid 0.28
_exptl_crystal_size_min 0.14
_refine_diff_density_max 0.612
_refine_diff_density_min -0.409
_refine_diff_density_rms 0.110
_refine_ls_extinction_method none
_refine_ls_goodness_of_fit_ref 1.001
_refine_ls_hydrogen_treatment mixed
_refine_ls_matrix_type full
_refine_ls_number_parameters 253
_refine_ls_number_reflns 3877
_refine_ls_number_restraints 0
_refine_ls_restrained_S_all 1.001
_refine_ls_R_factor_all 0.0373
_refine_ls_R_factor_gt 0.0279
_refine_ls_shift/su_max 0.001
_refine_ls_shift/su_mean 0.000
_refine_ls_structure_factor_coef Fsqd
_refine_ls_weighting_details 'calc w=1/[\s^2^(Fo^2^)+(0.0391P)^2^+0.0000P] where P=(Fo^2^+2Fc^2^)/3'
_refine_ls_weighting_scheme calc
_refine_ls_wR_factor_gt 0.0680
_refine_ls_wR_factor_ref 0.0728
_reflns_number_gt 3163
_reflns_number_total 3877
_reflns_threshold_expression >2sigma(I)
_cod_data_source_file ic0348244si20030714_093520.cif
_cod_data_source_block 030416a
_cod_depositor_comments
;
The following automatic conversions were performed:
'_symmetry_cell_setting' value 'Monoclinic' changed to 'monoclinic'
according to '/home/saulius/struct/CIF-dictionaries/cif_core.dic'
dictionary named 'cif_core.dic' version 2.4.1 from 2010-06-29.

Automatic conversion script
Id: cif_fix_enum 1527 2010-12-29 10:47:43Z saulius 
;
_cod_database_code 4310320

loop_
_symmetry_equiv_pos_as_xyz
'x, y, z'
'-x, y+1/2, -z+1/2'
'-x, -y, -z'
'x, -y-1/2, z-1/2'

loop_
_atom_site_label
_atom_site_type_symbol
_atom_site_fract_x
_atom_site_fract_y
_atom_site_fract_z
_atom_site_U_iso_or_equiv
_atom_site_adp_type
_atom_site_occupancy
_atom_site_symmetry_multiplicity
_atom_site_calc_flag
_atom_site_refinement_flags
_atom_site_disorder_assembly
_atom_site_disorder_group
Cd1 Cd 0.66120(2) 0.10426(2) 0.11688(2) 0.03086(10) Uani 1 1 d . . .
Cd2 Cd 0.81601(2) 0.36507(3) 0.02184(2) 0.03302(10) Uani 1 1 d . . .
N1 N 0.8185(3) 0.0634(3) -0.1331(3) 0.0527(11) Uani 1 1 d . . .
N2 N 0.5176(3) -0.0866(3) -0.0976(3) 0.0396(9) Uani 1 1 d . . .
N3 N 0.6559(3) 0.0388(3) 0.2657(3) 0.0441(9) Uani 1 1 d . . .
N4 N 1.0680(3) 0.5135(3) -0.0930(2) 0.0440(9) Uani 1 1 d . . .
N5 N 0.6396(2) 0.2975(3) 0.1656(2) 0.0310(8) Uani 1 1 d . . .
N6 N 0.7052(3) 0.3874(3) 0.1429(2) 0.0311(8) Uani 1 1 d . . .
N7 N 0.5963(2) 0.4541(3) 0.2364(2) 0.0331(8) Uani 1 1 d . . .
H7 H 0.5644 0.5009 0.2711 0.040 Uiso 1 1 calc R . .
N8 N 0.8385(3) 0.1061(3) 0.1264(2) 0.0332(8) Uani 1 1 d . . .
N9 N 0.8951(3) 0.1981(3) 0.0924(2) 0.0330(8) Uani 1 1 d . . .
N10 N 0.9972(3) 0.0586(3) 0.1359(2) 0.0405(9) Uani 1 1 d . . .
H10 H 1.0519 0.0194 0.1471 0.049 Uiso 1 1 calc R . .
S1 S 0.67620(8) 0.21094(9) -0.05137(7) 0.0326(2) Uani 1 1 d . . .
S2 S 0.67119(9) -0.11328(9) 0.04041(8) 0.0407(3) Uani 1 1 d . . .
S3 S 0.70909(12) -0.04901(11) 0.44026(9) 0.0584(4) Uani 1 1 d . . .
S4 S 0.92457(9) 0.33884(10) -0.13154(8) 0.0443(3) Uani 1 1 d . . .
C1 C 0.7614(3) 0.1227(3) -0.0984(3) 0.0369(10) Uani 1 1 d . . .
C2 C 0.5806(3) -0.0977(3) -0.0399(3) 0.0314(10) Uani 1 1 d . . .
C3 C 0.6782(3) 0.0051(3) 0.3382(3) 0.0365(10) Uani 1 1 d . . .
C4 C 1.0082(3) 0.4427(4) -0.1077(3) 0.0349(10) Uani 1 1 d . . .
C5 C 0.6775(3) 0.4812(3) 0.1871(3) 0.0326(9) Uani 1 1 d . . .
C6 C 0.7244(4) 0.5981(3) 0.1848(3) 0.0487(12) Uani 1 1 d . . .
H6A H 0.6887 0.6503 0.2236 0.073 Uiso 1 1 calc R . .
H6B H 0.7209 0.6270 0.1226 0.073 Uiso 1 1 calc R . .
H6C H 0.7940 0.5931 0.2066 0.073 Uiso 1 1 calc R . .
C7 C 0.5741(3) 0.3403(3) 0.2214(3) 0.0317(9) Uani 1 1 d . . .
C8 C 0.4888(3) 0.2791(4) 0.2626(3) 0.0426(11) Uani 1 1 d . . .
H8A H 0.4537 0.3321 0.3011 0.064 Uiso 1 1 calc R . .
H8B H 0.5144 0.2147 0.2990 0.064 Uiso 1 1 calc R . .
H8C H 0.4430 0.2507 0.2144 0.064 Uiso 1 1 calc R . .
C9 C 0.9904(3) 0.1675(4) 0.0989(3) 0.0392(10) Uani 1 1 d . . .
C10 C 1.0790(3) 0.2358(4) 0.0722(4) 0.0524(13) Uani 1 1 d . . .
H10A H 1.1397 0.1912 0.0846 0.079 Uiso 1 1 calc R . .
H10B H 1.0827 0.3070 0.1070 0.079 Uiso 1 1 calc R . .
H10C H 1.0724 0.2537 0.0075 0.079 Uiso 1 1 calc R . .
C11 C 0.9027(3) 0.0235(4) 0.1518(3) 0.0367(10) Uani 1 1 d . . .
C12 C 0.8807(4) -0.0899(4) 0.1961(3) 0.0475(12) Uani 1 1 d . . .
H12A H 0.9426 -0.1326 0.2069 0.071 Uiso 1 1 calc R . .
H12B H 0.8351 -0.1342 0.1562 0.071 Uiso 1 1 calc R . .
H12C H 0.8500 -0.0762 0.2538 0.071 Uiso 1 1 calc R . .

loop_
_atom_site_aniso_label
_atom_site_aniso_U_11
_atom_site_aniso_U_22
_atom_site_aniso_U_33
_atom_site_aniso_U_23
_atom_site_aniso_U_13
_atom_site_aniso_U_12
Cd1 0.02833(18) 0.03286(17) 0.03148(18) -0.00069(12) 0.00249(13) -0.00186(13)
Cd2 0.03146(19) 0.03535(17) 0.03261(18) -0.00055(13) 0.00513(14) -0.00397(13)
N1 0.046(3) 0.050(2) 0.062(3) -0.010(2) 0.005(2) 0.014(2)
N2 0.034(2) 0.043(2) 0.042(2) -0.0028(17) 0.0003(19) -0.0012(17)
N3 0.051(3) 0.048(2) 0.033(2) 0.0029(17) -0.0002(19) -0.0035(19)
N4 0.041(2) 0.051(2) 0.040(2) -0.0066(18) 0.0060(18) -0.013(2)
N5 0.0294(19) 0.0321(17) 0.0322(19) -0.0015(15) 0.0072(16) -0.0028(15)
N6 0.033(2) 0.0327(18) 0.0276(18) -0.0010(14) 0.0030(16) 0.0000(15)
N7 0.032(2) 0.0309(18) 0.037(2) -0.0037(15) 0.0088(16) 0.0038(15)
N8 0.031(2) 0.0356(18) 0.0332(19) 0.0010(15) -0.0009(16) 0.0011(16)
N9 0.026(2) 0.0366(18) 0.037(2) -0.0002(15) 0.0015(16) 0.0006(16)
N10 0.027(2) 0.046(2) 0.048(2) -0.0012(18) 0.0002(17) 0.0101(17)
S1 0.0308(6) 0.0337(5) 0.0332(6) -0.0014(4) 0.0008(5) 0.0022(5)
S2 0.0420(7) 0.0362(6) 0.0430(7) -0.0017(5) -0.0075(5) 0.0037(5)
S3 0.0914(11) 0.0439(7) 0.0385(7) 0.0084(5) -0.0116(7) -0.0114(7)
S4 0.0447(7) 0.0496(7) 0.0392(7) -0.0082(5) 0.0083(6) -0.0152(6)
C1 0.037(3) 0.040(2) 0.034(2) 0.0005(19) -0.006(2) -0.008(2)
C2 0.032(2) 0.026(2) 0.037(2) -0.0032(17) 0.010(2) -0.0050(18)
C3 0.037(3) 0.035(2) 0.038(3) -0.0023(19) 0.006(2) -0.006(2)
C4 0.035(3) 0.041(2) 0.029(2) -0.0011(19) 0.0034(19) 0.008(2)
C5 0.033(2) 0.034(2) 0.031(2) -0.0008(18) 0.0040(19) 0.0038(19)
C6 0.054(3) 0.035(2) 0.058(3) -0.007(2) 0.014(3) -0.004(2)
C7 0.033(2) 0.035(2) 0.028(2) -0.0011(17) 0.0026(19) 0.0019(19)
C8 0.040(3) 0.046(2) 0.043(3) -0.006(2) 0.011(2) -0.003(2)
C9 0.034(3) 0.048(3) 0.035(2) 0.000(2) 0.000(2) -0.001(2)
C10 0.029(3) 0.065(3) 0.064(3) 0.000(3) 0.007(2) -0.006(2)
C11 0.035(3) 0.038(2) 0.036(2) -0.0032(19) 0.000(2) 0.005(2)
C12 0.049(3) 0.040(2) 0.054(3) 0.005(2) -0.003(2) 0.006(2)

loop_
_atom_type_symbol
_atom_type_description
_atom_type_scat_dispersion_real
_atom_type_scat_dispersion_imag
_atom_type_scat_source
C C 0.0033 0.0016 'International Tables Vol C Tables 4.2.6.8 and 6.1.1.4'
H H 0.0000 0.0000 'International Tables Vol C Tables 4.2.6.8 and 6.1.1.4'
N N 0.0061 0.0033 'International Tables Vol C Tables 4.2.6.8 and 6.1.1.4'
Cd Cd -0.8075 1.2024 'International Tables Vol C Tables 4.2.6.8 and 6.1.1.4'
S S 0.1246 0.1234 'International Tables Vol C Tables 4.2.6.8 and 6.1.1.4'

loop_
_geom_angle_atom_site_label_1
_geom_angle_atom_site_label_2
_geom_angle_atom_site_label_3
_geom_angle
_geom_angle_site_symmetry_1
_geom_angle_site_symmetry_3
_geom_angle_publ_flag
N3 Cd1 N8 91.31(13) . . ?
N3 Cd1 N5 90.89(12) . . ?
N8 Cd1 N5 96.27(11) . . ?
N3 Cd1 N2 90.47(13) . 3_655 ?
N8 Cd1 N2 174.46(11) . 3_655 ?
N5 Cd1 N2 88.94(12) . 3_655 ?
N3 Cd1 S2 95.03(10) . . ?
N8 Cd1 S2 87.98(8) . . ?
N5 Cd1 S2 172.63(9) . . ?
N2 Cd1 S2 86.64(9) 3_655 . ?
N3 Cd1 S1 172.25(9) . . ?
N8 Cd1 S1 86.21(8) . . ?
N5 Cd1 S1 82.10(8) . . ?
N2 Cd1 S1 92.69(9) 3_655 . ?
S2 Cd1 S1 92.22(5) . . ?
N4 Cd2 N6 91.37(12) 3_765 . ?
N4 Cd2 N9 91.40(13) 3_765 . ?
N6 Cd2 N9 92.42(11) . . ?
N4 Cd2 S4 93.93(10) 3_765 . ?
N6 Cd2 S4 173.36(9) . . ?
N9 Cd2 S4 91.44(8) . . ?
N4 Cd2 S1 175.77(9) 3_765 . ?
N6 Cd2 S1 85.86(9) . . ?
N9 Cd2 S1 85.52(9) . . ?
S4 Cd2 S1 89.06(4) . . ?
N4 Cd2 S3 92.67(11) 3_765 4_565 ?
N6 Cd2 S3 85.03(9) . 4_565 ?
N9 Cd2 S3 175.24(8) . 4_565 ?
S4 Cd2 S3 90.73(5) . 4_565 ?
S1 Cd2 S3 90.28(5) . 4_565 ?
C2 N2 Cd1 138.8(3) . 3_655 ?
C3 N3 Cd1 163.3(4) . . ?
C4 N4 Cd2 163.6(3) . 3_765 ?
C7 N5 N6 107.8(3) . . ?
C7 N5 Cd1 129.4(3) . . ?
N6 N5 Cd1 122.7(2) . . ?
C5 N6 N5 107.4(3) . . ?
C5 N6 Cd2 130.7(3) . . ?
N5 N6 Cd2 120.7(2) . . ?
C7 N7 C5 107.9(3) . . ?
C11 N8 N9 107.2(3) . . ?
C11 N8 Cd1 129.9(3) . . ?
N9 N8 Cd1 122.5(2) . . ?
C9 N9 N8 107.5(3) . . ?
C9 N9 Cd2 130.3(3) . . ?
N8 N9 Cd2 121.8(2) . . ?
C11 N10 C9 107.4(4) . . ?
C1 S1 Cd2 95.37(15) . . ?
C1 S1 Cd1 99.82(15) . . ?
Cd2 S1 Cd1 91.07(4) . . ?
C2 S2 Cd1 98.11(14) . . ?
C3 S3 Cd2 101.39(15) . 4_566 ?
C4 S4 Cd2 97.06(14) . . ?
N1 C1 S1 177.9(4) . . ?
N2 C2 S2 179.1(4) . . ?
N3 C3 S3 177.5(4) . . ?
N4 C4 S4 178.1(4) . . ?
N6 C5 N7 108.4(3) . . ?
N6 C5 C6 127.2(4) . . ?
N7 C5 C6 124.4(3) . . ?
N5 C7 N7 108.5(3) . . ?
N5 C7 C8 127.7(4) . . ?
N7 C7 C8 123.8(3) . . ?
N9 C9 N10 108.7(4) . . ?
N9 C9 C10 127.7(4) . . ?
N10 C9 C10 123.6(4) . . ?
N8 C11 N10 109.2(4) . . ?
N8 C11 C12 128.0(4) . . ?
N10 C11 C12 122.7(4) . . ?

loop_
_geom_bond_atom_site_label_1
_geom_bond_atom_site_label_2
_geom_bond_distance
_geom_bond_site_symmetry_2
_geom_bond_publ_flag
Cd1 N3 2.290(4) . ?
Cd1 N8 2.340(4) . ?
Cd1 N5 2.347(3) . ?
Cd1 N2 2.374(4) 3_655 ?
Cd1 S2 2.7354(16) . ?
Cd1 S1 2.7456(16) . ?
Cd2 N4 2.280(4) 3_765 ?
Cd2 N6 2.353(3) . ?
Cd2 N9 2.387(3) . ?
Cd2 S4 2.7208(15) . ?
Cd2 S1 2.7338(14) . ?
Cd2 S3 2.7717(16) 4_565 ?
N1 C1 1.149(5) . ?
N2 C2 1.159(5) . ?
N2 Cd1 2.374(4) 3_655 ?
N3 C3 1.146(5) . ?
N4 C4 1.146(5) . ?
N4 Cd2 2.280(4) 3_765 ?
N5 C7 1.309(5) . ?
N5 N6 1.397(4) . ?
N6 C5 1.313(5) . ?
N7 C7 1.352(5) . ?
N7 C5 1.354(5) . ?
N8 C11 1.312(5) . ?
N8 N9 1.396(4) . ?
N9 C9 1.306(5) . ?
N10 C11 1.341(5) . ?
N10 C9 1.361(5) . ?
S1 C1 1.682(5) . ?
S2 C2 1.639(5) . ?
S3 C3 1.638(5) . ?
S3 Cd2 2.7717(16) 4_566 ?
S4 C4 1.649(5) . ?
C5 C6 1.477(6) . ?
C7 C8 1.477(6) . ?
C9 C10 1.476(6) . ?
C11 C12 1.485(6) . ?
